data_2103682
loop_
_publ_author_name
'Olovsson, I.'
'Ptasiewicz-Bak, H.'
'Gustafsson, T.'
'Majerz, I.'

_publ_section_title
;
 Asymmetric hydrogen bonds in centrosymmetric environment: neutron
 study of very short hydrogen bonds in potassium hydrogen
 dichloromaleate
;
_journal_issue 3
_journal_name_full 'Acta Crystallographica Section B'
_journal_page_first 311
_journal_page_last 316
_journal_paper_doi 10.1107/S0108768101003779
_journal_volume 57
_journal_year 2001
_chemical_formula_moiety 'K2 Cl4 O8 C8 H2'
_chemical_formula_sum 'C8 H2 Cl4 K2 O8'
_chemical_formula_weight 446.1
_space_group_IT_number 1
_symmetry_cell_setting triclinic
_symmetry_space_group_name_Hall 'P 1'
_symmetry_space_group_name_H-M 'P 1'
_atom_type_scat_source Sears(1992)
_cell_angle_alpha 80.99(2)
_cell_angle_beta 85.13(2)
_cell_angle_gamma 88.95(2)
_cell_formula_units_Z 1
_cell_length_a 5.022(2)
_cell_length_b 7.827(4)
_cell_length_c 8.838(4)
_cell_measurement_temperature 30
_cell_volume 341.9(3)
_computing_cell_refinement 'STOE 4-circle X-ray Diffractometer Control Program'
_computing_data_collection 'Aracor Diffractometer Control Program'
_computing_data_reduction 'ARACOR-DATRED vers. 950320'
_computing_structure_refinement 'UPALS Lundgren (1982)'
_diffrn_measurement_device 'Huber-Aracor 400 mm diameter four-circle'
_diffrn_measurement_method \q-2\q
_diffrn_radiation_probe neutron
_diffrn_radiation_type neutron
_diffrn_radiation_wavelength 1.207
_diffrn_reflns_av_R_equivalents .046
_diffrn_reflns_limit_h_max 6
_diffrn_reflns_limit_h_min 0
_diffrn_reflns_limit_k_max 10
_diffrn_reflns_limit_k_min -10
_diffrn_reflns_limit_l_max 11
_diffrn_reflns_limit_l_min -11
_diffrn_reflns_number 2104
_diffrn_reflns_theta_max 52
_diffrn_standards_decay_% stable
_diffrn_standards_interval_count 33
_diffrn_standards_number 3
_exptl_absorpt_coefficient_mu .088
_exptl_absorpt_correction_T_max .9254
_exptl_absorpt_correction_T_min .7198
_exptl_absorpt_correction_type numerical
_exptl_absorpt_process_details 'gaussian (Coppens, Leiserowitz & Rabinovich, 1965)'
_exptl_crystal_colour colourless
_exptl_crystal_density_diffrn 2.180
_exptl_crystal_density_meas ?
_exptl_crystal_description 'plate with 6 faces'
_exptl_crystal_size_max 4.2
_exptl_crystal_size_mid 3.5
_exptl_crystal_size_min 1.0
_refine_diff_density_max .05
_refine_diff_density_min -.05
_refine_ls_extinction_coef 7245.1
_refine_ls_extinction_method 'Lorentzian type I isotropic (Becker & Coppens, 1974, 1975)'
_refine_ls_goodness_of_fit_ref 1.7718
_refine_ls_hydrogen_treatment refall
_refine_ls_number_parameters 119
_refine_ls_number_reflns 1485
_refine_ls_R_factor_gt .0580
_refine_ls_shift/su_max .05
_refine_ls_structure_factor_coef Fsqd
_refine_ls_wR_factor_ref .0805
_reflns_number_gt 1871
_reflns_number_total 2104
_reflns_threshold_expression F~o~^2^>3\s(F~o~^2^)
_cod_data_source_file os0070.cif
_cod_data_source_block neutron
_cod_original_cell_volume 341.8(2)
_cod_database_code 2103682

loop_
_symmetry_equiv_pos_as_xyz
x,y,z

loop_
_atom_site_aniso_label
_atom_site_aniso_U_11
_atom_site_aniso_U_22
_atom_site_aniso_U_33
_atom_site_aniso_U_12
_atom_site_aniso_U_13
_atom_site_aniso_U_23
K .0052(7) .0049(7) .0085(6) -.0003(6) .0000(5) -.0011(5)
Cl1 .0055(3) .0052(3) .0084(3) -.0002(2) .0005(2) -.0006(2)
Cl2 .0078(3) .0033(3) .0103(3) .0002(2) .0013(2) -.0018(2)
O1 .0084(5) .0058(4) .0077(4) .0001(4) -.0032(3) -.0019(3)
O2 .0086(5) .0053(4) .0079(4) .0010(4) -.0027(3) -.0009(3)
O3 .0074(5) .0045(5) .0106(4) -.0001(4) .0019(3) -.0018(3)
O4 .0067(5) .0039(5) .0105(4) -.0011(4) .0023(3) -.0008(3)
C1 .0049(4) .0034(4) .0074(4) .0001(3) -.0009(3) -.0010(3)
C2 .0061(4) .0034(4) .0073(4) -.0001(3) -.0006(3) -.0008(3)
C3 .0055(4) .0035(4) .0084(4) -.0004(3) .0000(3) -.0011(3)
C4 .0051(4) .0039(4) .0075(4) .0001(3) .0003(3) -.0011(3)
H2 .009(2) .0135(14) .021(2) -.0046(15) .0061(14) .0041(14)
H4 .023(2) .0137(13) .015(2) -.0024(14) -.0084(15) -.0080(14)

loop_
_atom_site_label
_atom_site_fract_x
_atom_site_fract_y
_atom_site_fract_z
_atom_site_U_iso_or_equiv
_atom_site_thermal_displace_type
K .3016(3) -.1559(2) .6242(2) .0062(7) Uequi
Cl1 .47540(10) -.24420(10) .06030(10) .0065(3) Uequi
Cl2 .13810(10) -.57110(10) .20320(10) .0072(3) Uequi
O1 .2346(2) -.00150(10) .33470(10) .0071(4) Uequi
O2 .0246(2) .05080(10) .12150(10) .0072(4) Uequi
O3 -.2508(2) -.22000(10) .40180(10) .0076(5) Uequi
O4 -.2962(2) -.50660(10) .41530(10) .0072(5) Uequi
C1 .1507(2) -.04910(10) .22160(10) .0052(4) Uequi
C2 .2044(2) -.23160(10) .19020(10) .0056(4) Uequi
C3 .0592(2) -.37100(10) .25260(10) .0059(4) Uequi
C4 -.1812(2) -.36050(10) .36560(10) .0055(4) Uequi
H2 .023(2) .0065(17) -.0104(11) .0147(18) Uequi
H4 -.491(3) -.4957(18) .5116(15) .0160(18) Uequi
K1 -.3016(3) .1559(2) -.6242(2) .0062(7) Uequi
Cl11 -.47540(10) .24420(10) -.06030(10) .0065(3) Uequi
Cl21 -.13810(10) .57110(10) -.20320(10) .0072(3) Uequi
O11 -.2346(2) .00150(10) -.33470(10) .0071(4) Uequi
O21 -.0246(2) -.05080(10) -.12150(10) .0072(4) Uequi
O31 .2508(2) .22000(10) -.40180(10) .0076(5) Uequi
O41 .2962(2) .50660(10) -.41530(10) .0072(5) Uequi
C11 -.1507(2) .04910(10) -.22160(10) .0052(4) Uequi
C21 -.2044(2) .23160(10) -.19020(10) .0056(4) Uequi
C31 -.0592(2) .37100(10) -.25260(10) .0059(4) Uequi
C41 .1812(2) .36050(10) -.36560(10) .0055(4) Uequi

loop_
_geom_angle_atom_site_label_1
_geom_angle_atom_site_label_2
_geom_angle_atom_site_label_3
_geom_angle_site_symmetry_1
_geom_angle
_geom_angle_publ_flag
C2 C1 O1 . 120.10(10) yes
C2 C1 O2 . 116.30(10) yes
O1 C1 O2 . 123.50(10) yes
C1 C2 C3 . 125.40(10) no
C1 C2 Cl1 . 112.50(10) no
Cl1 C2 C3 . 122.10(10) no
C2 C3 Cl2 . 120.60(10) no
Cl2 C3 C4 . 117.00(10) no
C2 C3 C4 . 122.30(10) no
C3 C4 O3 . 119.70(10) yes
C3 C4 O4 . 114.20(10) yes
O3 C4 O4 . 126.00(10) yes
C1 O2 H2 . 116.9(6) yes
H2 O21 C11 . 116.7(6) no
C4 O4 H4 . 113.2(6) yes
H4 O41 C41 1_664 117.6(6) no

loop_
_geom_bond_atom_site_label_1
_geom_bond_atom_site_label_2
_geom_bond_site_symmetry_1
_geom_bond_site_symmetry_2
_geom_bond_distance
_geom_bond_publ_flag
K O1 . . 2.699(2) yes
K O41 . 1_546 2.719(2) no
C2 Cl1 . . 1.7160(10) yes
C3 Cl2 . . 1.7210(10) yes
C1 O1 . . 1.2290(10) yes
C1 O2 . . 1.2870(10) yes
C4 O3 . . 1.2290(10) yes
C4 O4 . . 1.2870(10) yes
C1 C2 . . 1.5130(10) yes
C2 C3 . . 1.3410(10) yes
C3 C4 . . 1.5100(10) yes
O2 H2 . . 1.268(12) no
O21 H2 . . 1.185(12) no
O4 H4 . . 1.253(15) no
O41 H4 1_446 . 1.201(15) no
